data_4034915
loop_
_publ_author_name
'Lee, Heejin'
'Lee, Jae Kyun'
'Min, Sun-Joon'
'Seo, Hyeonglim'
'Lee, Youngbok'
'Rhee, Hakjune'

_publ_section_title
;
 Copper(I)-Catalyzed Synthesis of 1,4-Disubstituted 1,2,3-Triazoles from
 Azidoformates and Aryl Terminal Alkynes.
;
_journal_issue 8
_journal_name_full 'The Journal of organic chemistry'
_journal_page_first 4805
_journal_page_last 4811
_journal_paper_doi 10.1021/acs.joc.8b00022
_journal_volume 83
_journal_year 2018
_chemical_absolute_configuration 'CHOOSE rm ad rmad syn or unk'
_chemical_formula_moiety 'C15 H11 N3 O2'
_chemical_formula_sum 'C15 H11 N3 O2'
_chemical_formula_weight 265.27
_space_group_crystal_system orthorhombic
_space_group_IT_number 29
_space_group_name_Hall 'P 2c -2ac'
_space_group_name_H-M_alt 'P c a 21'
_atom_sites_solution_hydrogens geom
_atom_sites_solution_primary direct
_atom_sites_solution_secondary difmap
_cell_angle_alpha 90.0000
_cell_angle_beta 90.0000
_cell_angle_gamma 90.0000
_cell_formula_units_Z 4
_cell_length_a 10.6723(8)
_cell_length_b 15.0547(10)
_cell_length_c 8.1047(5)
_cell_measurement_reflns_used 9381
_cell_measurement_temperature 296
_cell_measurement_theta_max 27.44
_cell_measurement_theta_min 3.15
_cell_volume 1302.17(15)
_computing_cell_refinement 'RAPID AUTO'
_computing_data_collection 'RAPID AUTO (Rigaku, ????)'
_computing_data_reduction 'RAPID AUTO'
_computing_molecular_graphics 'CrystalStructure 4.2.4'
_computing_publication_material 'CrystalStructure 4.2.4 (Rigaku, 2016)'
_computing_structure_refinement 'SHELXL97 (Sheldrick, 2008)'
_computing_structure_solution 'Il Milione (Burla, et al., 2007)'
_diffrn_ambient_temperature 296
_diffrn_detector_area_resol_mean 10.000
_diffrn_measured_fraction_theta_full 0.996
_diffrn_measured_fraction_theta_max 0.996
_diffrn_measurement_device_type 'Rigaku R-AXIS RAPID'
_diffrn_measurement_method \w
_diffrn_radiation_type 'Mo K\a'
_diffrn_radiation_wavelength 0.71075
_diffrn_reflns_av_R_equivalents 0.0209
_diffrn_reflns_Laue_measured_fraction_full 0.000
_diffrn_reflns_Laue_measured_fraction_max 0.000
_diffrn_reflns_limit_h_max 13
_diffrn_reflns_limit_h_min -13
_diffrn_reflns_limit_k_max 19
_diffrn_reflns_limit_k_min -19
_diffrn_reflns_limit_l_max 10
_diffrn_reflns_limit_l_min -9
_diffrn_reflns_number 11964
_diffrn_reflns_point_group_measured_fraction_full 0.000
_diffrn_reflns_point_group_measured_fraction_max 0.000
_diffrn_reflns_theta_full 27.450
_diffrn_reflns_theta_max 27.450
_diffrn_reflns_theta_min 3.312
_diffrn_standards_number 0
_exptl_absorpt_coefficient_mu 0.093
_exptl_absorpt_correction_T_max 0.982
_exptl_absorpt_correction_T_min 0.695
_exptl_absorpt_correction_type multi-scan
_exptl_absorpt_process_details 'ABSCOR (Rigaku, 1995)'
_exptl_crystal_colour colorless
_exptl_crystal_density_diffrn 1.353
_exptl_crystal_density_method 'not measured'
_exptl_crystal_description block
_exptl_crystal_F_000 552.00
_exptl_crystal_size_max 0.300
_exptl_crystal_size_mid 0.200
_exptl_crystal_size_min 0.200
_refine_diff_density_max 0.08
_refine_diff_density_min -0.17
_refine_ls_abs_structure_details 'Flack, H. D. (1983), Acta Cryst. A39, 876-881.  1210 Friedel Pairs'
_refine_ls_abs_structure_Flack 0.2(9)
_refine_ls_extinction_method none
_refine_ls_goodness_of_fit_ref 1.015
_refine_ls_hydrogen_treatment mixed
_refine_ls_number_parameters 185
_refine_ls_number_reflns 2801
_refine_ls_number_restraints 1
_refine_ls_R_factor_all 0.0394
_refine_ls_R_factor_gt 0.0299
_refine_ls_shift/su_max 0.000
_refine_ls_structure_factor_coef Fsqd
_refine_ls_weighting_details 'w = 1/[\s^2^(Fo^2^)+(0.0470P)^2^] where P=(Fo^2^+2Fc^2^)/3'
_refine_ls_weighting_scheme calc
_refine_ls_wR_factor_gt 0.0714
_refine_ls_wR_factor_ref 0.0759
_reflns_number_gt 2232
_reflns_number_total 2801
_reflns_threshold_expression F^2^>2.0\s(F^2^)
_cod_data_source_file jo8b00022_si_002.cif
_cod_data_source_block HYU-HJLEE1
_cod_original_cell_volume 1302.16(15)
_cod_database_code 4034915

loop_
_space_group_symop_id
_space_group_symop_operation_xyz
1 +X,+Y,+Z
2 -X,-Y,1/2+Z
3 1/2-X,+Y,1/2+Z
4 1/2+X,-Y,+Z

loop_
_atom_site_label
_atom_site_type_symbol
_atom_site_fract_x
_atom_site_fract_y
_atom_site_fract_z
_atom_site_U_iso_or_equiv
_atom_site_adp_type
_atom_site_occupancy
_atom_site_symmetry_multiplicity
_atom_site_calc_flag
_atom_site_refinement_flags
O1 O 0.16217(9) 0.91445(5) 0.46919(14) 0.0621(3) Uani 1 1 d .
O2 O 0.00821(11) 0.84855(6) 0.61663(15) 0.0743(3) Uani 1 1 d .
N1 N 0.12826(10) 0.76795(6) 0.43955(14) 0.0516(3) Uani 1 1 d .
N2 N 0.21748(13) 0.76403(8) 0.32038(18) 0.0702(4) Uani 1 1 d .
N3 N 0.22407(13) 0.68122(9) 0.27594(19) 0.0731(4) Uani 1 1 d .
C1 C 0.07919(13) 0.68636(8) 0.46831(17) 0.0545(3) Uani 1 1 d .
C2 C 0.14078(11) 0.63093(8) 0.36486(16) 0.0507(3) Uani 1 1 d .
C3 C 0.13086(12) 0.53400(8) 0.34729(17) 0.0514(3) Uani 1 1 d .
C4 C 0.03517(14) 0.48736(9) 0.4247(2) 0.0631(4) Uani 1 1 d .
H4 H -0.0250 0.5180 0.4851 0.076 Uiso 1 1 calc R
C5 C 0.02861(15) 0.39611(10) 0.4129(2) 0.0723(4) Uani 1 1 d .
H5 H -0.0358 0.3656 0.4654 0.087 Uiso 1 1 calc R
C6 C 0.11674(18) 0.35021(10) 0.3240(2) 0.0745(4) Uani 1 1 d .
H6 H 0.1125 0.2886 0.3170 0.089 Uiso 1 1 calc R
C7 C 0.21099(16) 0.39526(11) 0.2457(2) 0.0749(5) Uani 1 1 d .
H7 H 0.2702 0.3640 0.1846 0.090 Uiso 1 1 calc R
C8 C 0.21894(14) 0.48722(10) 0.25651(19) 0.0638(4) Uani 1 1 d .
H8 H 0.2833 0.5173 0.2029 0.077 Uiso 1 1 calc R
C9 C 0.09137(13) 0.84715(8) 0.52033(17) 0.0540(3) Uani 1 1 d .
C10 C 0.13248(12) 0.99924(8) 0.53577(18) 0.0514(3) Uani 1 1 d .
C11 C 0.21522(14) 1.03528(9) 0.64591(19) 0.0618(4) Uani 1 1 d .
H11 H 0.2850 1.0036 0.6813 0.074 Uiso 1 1 calc R
C12 C 0.19224(15) 1.11979(11) 0.7029(2) 0.0700(4) Uani 1 1 d .
H12 H 0.2471 1.1457 0.7779 0.084 Uiso 1 1 calc R
C13 C 0.08880(15) 1.16629(9) 0.6498(2) 0.0684(4) Uani 1 1 d .
H13 H 0.0737 1.2232 0.6896 0.082 Uiso 1 1 calc R
C14 C 0.00731(15) 1.12840(9) 0.5375(2) 0.0699(4) Uani 1 1 d .
H14 H -0.0623 1.1600 0.5013 0.084 Uiso 1 1 calc R
C15 C 0.02919(13) 1.04404(9) 0.4794(2) 0.0635(4) Uani 1 1 d .
H15 H -0.0249 1.0179 0.4036 0.076 Uiso 1 1 calc R
H1 H 0.0153(13) 0.6779(10) 0.545(2) 0.072(4) Uiso 1 1 d .

loop_
_atom_site_aniso_label
_atom_site_aniso_U_11
_atom_site_aniso_U_22
_atom_site_aniso_U_33
_atom_site_aniso_U_23
_atom_site_aniso_U_13
_atom_site_aniso_U_12
O1 0.0660(6) 0.0520(5) 0.0683(6) -0.0037(4) 0.0126(5) -0.0052(4)
O2 0.0873(8) 0.0583(6) 0.0774(7) -0.0019(5) 0.0334(7) -0.0017(5)
N1 0.0536(6) 0.0511(5) 0.0502(6) 0.0005(5) 0.0047(5) 0.0017(4)
N2 0.0676(8) 0.0634(7) 0.0796(9) -0.0046(6) 0.0271(7) -0.0047(6)
N3 0.0741(8) 0.0625(7) 0.0826(9) -0.0082(7) 0.0282(7) -0.0041(6)
C1 0.0579(8) 0.0527(7) 0.0529(7) 0.0010(6) 0.0091(7) -0.0018(6)
C2 0.0490(7) 0.0579(7) 0.0453(7) -0.0004(6) -0.0020(6) 0.0003(5)
C3 0.0519(7) 0.0567(7) 0.0458(7) -0.0047(6) -0.0071(6) 0.0031(6)
C4 0.0578(8) 0.0627(8) 0.0688(9) -0.0048(7) 0.0018(7) -0.0010(6)
C5 0.0766(10) 0.0634(8) 0.0769(10) 0.0026(8) -0.0062(9) -0.0098(8)
C6 0.0963(12) 0.0529(8) 0.0743(10) -0.0064(7) -0.0194(10) 0.0025(8)
C7 0.0901(12) 0.0670(9) 0.0676(10) -0.0139(8) -0.0010(9) 0.0190(8)
C8 0.0650(9) 0.0678(9) 0.0585(8) -0.0064(7) 0.0026(7) 0.0048(7)
C9 0.0584(8) 0.0542(7) 0.0496(7) 0.0014(6) 0.0043(7) -0.0001(6)
C10 0.0570(7) 0.0478(6) 0.0495(7) 0.0028(5) 0.0063(6) -0.0029(6)
C11 0.0608(8) 0.0641(8) 0.0605(9) 0.0029(7) -0.0053(7) -0.0005(6)
C12 0.0757(10) 0.0674(9) 0.0669(9) -0.0079(7) -0.0047(8) -0.0161(7)
C13 0.0788(10) 0.0514(7) 0.0751(10) -0.0020(7) 0.0180(9) -0.0051(7)
C14 0.0616(9) 0.0632(8) 0.0849(11) 0.0101(8) 0.0020(8) 0.0082(7)
C15 0.0591(8) 0.0650(8) 0.0663(9) 0.0020(7) -0.0065(7) -0.0041(6)

loop_
_atom_type_symbol
_atom_type_description
_atom_type_scat_dispersion_real
_atom_type_scat_dispersion_imag
_atom_type_scat_source
C C 0.0033 0.0016
;
International Tables for Crystallography
(Vol. C, Tables 4.2.6.8 and 6.1.1.4)
;
H H 0.0000 0.0000
;
International Tables for Crystallography
(Vol. C, Table 6.1.1.4)
;
N N 0.0061 0.0033
;
International Tables for Crystallography
(Vol. C, Tables 4.2.6.8 and 6.1.1.4)
;
O O 0.0106 0.0060
;
International Tables for Crystallography
(Vol. C, Tables 4.2.6.8 and 6.1.1.4)
;

loop_
_geom_angle_atom_site_label_1
_geom_angle_atom_site_label_2
_geom_angle_atom_site_label_3
_geom_angle
C9 O1 C10 116.05(10)
C1 N1 N2 110.73(11)
C1 N1 C9 125.18(11)
N2 N1 C9 124.09(10)
N3 N2 N1 106.07(10)
N2 N3 C2 110.41(11)
C2 C1 N1 105.34(12)
C2 C1 H1 133.2(10)
N1 C1 H1 121.4(9)
C1 C2 N3 107.45(12)
C1 C2 C3 129.58(12)
N3 C2 C3 122.92(12)
C8 C3 C4 118.79(13)
C8 C3 C2 120.46(13)
C4 C3 C2 120.73(12)
C5 C4 C3 120.64(14)
C5 C4 H4 119.7
C3 C4 H4 119.7
C6 C5 C4 120.23(16)
C6 C5 H5 119.9
C4 C5 H5 119.9
C7 C6 C5 119.85(14)
C7 C6 H6 120.1
C5 C6 H6 120.1
C6 C7 C8 120.59(14)
C6 C7 H7 119.7
C8 C7 H7 119.7
C3 C8 C7 119.89(15)
C3 C8 H8 120.1
C7 C8 H8 120.1
O2 C9 O1 128.22(13)
O2 C9 N1 121.94(12)
O1 C9 N1 109.84(11)
C11 C10 C15 122.79(13)
C11 C10 O1 117.38(12)
C15 C10 O1 119.64(13)
C10 C11 C12 118.08(14)
C10 C11 H11 121.0
C12 C11 H11 121.0
C11 C12 C13 120.59(15)
C11 C12 H12 119.7
C13 C12 H12 119.7
C12 C13 C14 120.03(14)
C12 C13 H13 120.0
C14 C13 H13 120.0
C15 C14 C13 120.01(14)
C15 C14 H14 120.0
C13 C14 H14 120.0
C10 C15 C14 118.49(14)
C10 C15 H15 120.8
C14 C15 H15 120.8

loop_
_geom_bond_atom_site_label_1
_geom_bond_atom_site_label_2
_geom_bond_distance
O1 C9 1.3301(16)
O1 C10 1.4216(15)
O2 C9 1.1821(16)
N1 C1 1.3555(16)
N1 N2 1.3576(16)
N1 C9 1.4161(16)
N2 N3 1.2995(16)
N3 C2 1.3721(19)
C1 C2 1.3532(18)
C1 H1 0.930(16)
C2 C3 1.4700(17)
C3 C8 1.3860(19)
C3 C4 1.389(2)
C4 C5 1.3788(19)
C4 H4 0.9300
C5 C6 1.372(2)
C5 H5 0.9300
C6 C7 1.370(3)
C6 H6 0.9300
C7 C8 1.390(2)
C7 H7 0.9300
C8 H8 0.9300
C10 C11 1.368(2)
C10 C15 1.3706(19)
C11 C12 1.375(2)
C11 H11 0.9300
C12 C13 1.376(2)
C12 H12 0.9300
C13 C14 1.382(2)
C13 H13 0.9300
C14 C15 1.374(2)
C14 H14 0.9300
C15 H15 0.9300

loop_
_geom_torsion_atom_site_label_1
_geom_torsion_atom_site_label_2
_geom_torsion_atom_site_label_3
_geom_torsion_atom_site_label_4
_geom_torsion
C1 N1 N2 N3 -0.15(16)
C9 N1 N2 N3 -179.45(13)
N1 N2 N3 C2 -0.24(17)
N2 N1 C1 C2 0.48(15)
C9 N1 C1 C2 179.77(13)
N1 C1 C2 N3 -0.61(16)
N1 C1 C2 C3 176.85(12)
N2 N3 C2 C1 0.55(18)
N2 N3 C2 C3 -177.12(13)
C1 C2 C3 C8 -167.51(15)
N3 C2 C3 C8 9.6(2)
C1 C2 C3 C4 10.8(2)
N3 C2 C3 C4 -172.10(15)
C8 C3 C4 C5 0.7(2)
C2 C3 C4 C5 -177.67(13)
C3 C4 C5 C6 -0.1(2)
C4 C5 C6 C7 -0.5(3)
C5 C6 C7 C8 0.6(3)
C4 C3 C8 C7 -0.6(2)
C2 C3 C8 C7 177.74(13)
C6 C7 C8 C3 0.0(2)
C10 O1 C9 O2 -1.5(2)
C10 O1 C9 N1 177.75(11)
C1 N1 C9 O2 -3.7(2)
N2 N1 C9 O2 175.51(14)
C1 N1 C9 O1 176.96(12)
N2 N1 C9 O1 -3.84(19)
C9 O1 C10 C11 109.28(15)
C9 O1 C10 C15 -75.51(17)
C15 C10 C11 C12 0.6(2)
O1 C10 C11 C12 175.65(13)
C10 C11 C12 C13 0.0(2)
C11 C12 C13 C14 -0.4(3)
C12 C13 C14 C15 0.4(2)
C11 C10 C15 C14 -0.7(2)
O1 C10 C15 C14 -175.63(13)
C13 C14 C15 C10 0.2(2)
